data_2205376
loop_
_publ_author_name
'Smolentsev, Anton I.'
'Naumov, Dmitry Yu.'

_publ_section_title
;
 Ammonium chlorite, NH~4~ClO~2~, at 150K
;
_journal_issue 3
_journal_name_full 'Acta Crystallographica Section E'
_journal_page_first i38
_journal_page_last i40
_journal_paper_doi 10.1107/S1600536805005088
_journal_volume 61
_journal_year 2005
_chemical_formula_iupac 'N H4 Cl O2'
_chemical_formula_moiety 'H4 N +, Cl O2 -'
_chemical_formula_structural '(N H4) Cl O2'
_chemical_formula_sum 'Cl H4 N O2'
_chemical_formula_weight 85.49
_chemical_name_common 'ammonium chlorite'
_chemical_name_systematic 'ammonium chlorate(III)'
_space_group_IT_number 113
_symmetry_cell_setting tetragonal
_symmetry_space_group_name_Hall 'P -4 2ab'
_symmetry_space_group_name_H-M 'P -4 21 m'
_atom_sites_solution_hydrogens difmap
_atom_sites_solution_primary direct
_atom_sites_solution_secondary difmap
_audit_creation_method SHELXL-97
_cell_angle_alpha 90.00
_cell_angle_beta 90.00
_cell_angle_gamma 90.00
_cell_formula_units_Z 2
_cell_length_a 6.3397(3)
_cell_length_b 6.3397(3)
_cell_length_c 3.7560(2)
_cell_measurement_reflns_used 939
_cell_measurement_temperature 150(2)
_cell_measurement_theta_max 32.60
_cell_measurement_theta_min 4.55
_cell_volume 150.960(13)
_computing_cell_refinement 'SAINT (Bruker, 2004)'
_computing_data_collection 'APEX2 (Bruker, 2004)'
_computing_data_reduction SAINT
_computing_molecular_graphics 'BS (Ozawa & Kang, 2004)'
_computing_publication_material SHELXTL
_computing_structure_refinement SHELXTL
_computing_structure_solution 'SHELXTL (Bruker, 2004)'
_diffrn_ambient_temperature 150(2)
_diffrn_detector_area_resol_mean 25
_diffrn_measured_fraction_theta_full 0.961
_diffrn_measured_fraction_theta_max 0.963
_diffrn_measurement_device_type 'Bruker--Nonius X8 APEX CCD area-detector'
_diffrn_measurement_method \f
_diffrn_radiation_monochromator graphite
_diffrn_radiation_source 'fine-focus sealed tube'
_diffrn_radiation_type MoK\a
_diffrn_radiation_wavelength 0.71073
_diffrn_reflns_av_R_equivalents 0.0142
_diffrn_reflns_av_sigmaI/netI 0.0103
_diffrn_reflns_limit_h_max 8
_diffrn_reflns_limit_h_min -8
_diffrn_reflns_limit_k_max 8
_diffrn_reflns_limit_k_min -8
_diffrn_reflns_limit_l_max 2
_diffrn_reflns_limit_l_min -4
_diffrn_reflns_number 1087
_diffrn_reflns_theta_full 27.50
_diffrn_reflns_theta_max 28.15
_diffrn_reflns_theta_min 4.55
_diffrn_standards_decay_% 0
_diffrn_standards_number 0
_exptl_absorpt_coefficient_mu 1.014
_exptl_absorpt_correction_T_max 0.9324
_exptl_absorpt_correction_T_min 0.6755
_exptl_absorpt_correction_type multi-scan
_exptl_absorpt_process_details '(SADABS; Bruker, 2004)'
_exptl_crystal_colour colourless
_exptl_crystal_density_diffrn 1.881
_exptl_crystal_density_method 'not measured'
_exptl_crystal_description needle
_exptl_crystal_F_000 88
_exptl_crystal_size_max 0.42
_exptl_crystal_size_mid 0.12
_exptl_crystal_size_min 0.07
_refine_diff_density_max 0.199
_refine_diff_density_min -0.251
_refine_ls_abs_structure_details 'Flack (1983), 74 Friedel pairs'
_refine_ls_abs_structure_Flack -0.020(10)
_refine_ls_extinction_method none
_refine_ls_goodness_of_fit_ref 1.262
_refine_ls_hydrogen_treatment refall
_refine_ls_matrix_type full
_refine_ls_number_parameters 17
_refine_ls_number_reflns 203
_refine_ls_number_restraints 0
_refine_ls_restrained_S_all 1.262
_refine_ls_R_factor_all 0.0165
_refine_ls_R_factor_gt 0.0162
_refine_ls_shift/su_max 0.000
_refine_ls_shift/su_mean 0.000
_refine_ls_structure_factor_coef Fsqd
_refine_ls_weighting_details 'w = 1/[\s^2^(Fo^2^)+(0.0174P)^2^+0.0433P] where P = (Fo^2^+2Fc^2^)/3'
_refine_ls_weighting_scheme calc
_refine_ls_wR_factor_gt 0.0401
_refine_ls_wR_factor_ref 0.0402
_reflns_number_gt 200
_reflns_number_total 203
_reflns_threshold_expression I>2\s(I)
_cod_data_source_file wm6052.cif
_cod_data_source_block I
_cod_depositor_comments
;
The following automatic conversions were performed:
'_geom_bond_publ_flag' value 'Yes' changed to 'yes' according to
'/home/saulius/struct/CIF-dictionaries/cif_core.dic' dictionary named
'cif_core.dic' version 2.4.1 from 2010-06-29.

'_geom_angle_publ_flag'
value 'Yes' changed to 'yes' according to
'/home/saulius/struct/CIF-dictionaries/cif_core.dic' dictionary named
'cif_core.dic' version 2.4.1 from 2010-06-29 (3 times).

Automatic conversion script
Id: cif_fix_enum 1527 2010-12-29 10:47:43Z saulius 

The following automatic conversions were performed:

'_geom_bond_publ_flag' value 'Yes' changed to 'yes' according to
/home/saulius/struct/CIF-dictionaries/cif_core.dic dictionary named
'cif_core.dic' version 2.4.1 from
2010-06-29.

'_geom_angle_publ_flag' value 'Yes' changed to 'yes'
according to /home/saulius/struct/CIF-dictionaries/cif_core.dic
dictionary named 'cif_core.dic' version 2.4.1 from 2010-06-29 (3
times).

Automatic conversion script
Id: cif_fix_values 1715 2011-07-08 13:25:40Z adriana 
;
_cod_database_code 2205376
_cod_database_fobs_code 2205376

loop_
_symmetry_equiv_pos_as_xyz
'x, y, z'
'y, -x, -z'
'-x, -y, z'
'-y, x, -z'
'x+1/2, -y+1/2, -z'
'-x+1/2, y+1/2, -z'
'-y+1/2, -x+1/2, z'
'y+1/2, x+1/2, z'

loop_
_atom_site_label
_atom_site_fract_x
_atom_site_fract_y
_atom_site_fract_z
_atom_site_U_iso_or_equiv
_atom_site_adp_type
_atom_site_calc_flag
_atom_site_refinement_flags
_atom_site_occupancy
_atom_site_type_symbol
Cl 0.5000 0.0000 0.62877(14) 0.01303(17) Uani d S 1 Cl
N 0.0000 0.0000 0.0000 0.0147(4) Uani d S 1 N
O 0.35438(14) 0.14562(14) 0.3938(4) 0.0174(3) Uani d S 1 O
H 0.111(2) 0.030(3) 0.125(5) 0.024(4) Uiso d . 1 H

loop_
_atom_site_aniso_label
_atom_site_aniso_U_11
_atom_site_aniso_U_22
_atom_site_aniso_U_33
_atom_site_aniso_U_12
_atom_site_aniso_U_13
_atom_site_aniso_U_23
Cl 0.01297(19) 0.01297(19) 0.0132(3) 0.0001(2) 0.000 0.000
N 0.0140(5) 0.0140(5) 0.0162(9) 0.000 0.000 0.000
O 0.0152(4) 0.0152(4) 0.0220(7) 0.0020(5) -0.0036(4) 0.0036(4)

loop_
_atom_type_symbol
_atom_type_description
_atom_type_scat_dispersion_real
_atom_type_scat_dispersion_imag
_atom_type_scat_source
N N 0.0061 0.0033 'International Tables Vol C Tables 4.2.6.8 and 6.1.1.4'
H H 0.0000 0.0000 'International Tables Vol C Tables 4.2.6.8 and 6.1.1.4'
O O 0.0106 0.0060 'International Tables Vol C Tables 4.2.6.8 and 6.1.1.4'
Cl Cl 0.1484 0.1585 'International Tables Vol C Tables 4.2.6.8 and 6.1.1.4'

loop_
_geom_angle_atom_site_label_1
_geom_angle_atom_site_label_2
_geom_angle_atom_site_label_3
_geom_angle_site_symmetry_1
_geom_angle_site_symmetry_3
_geom_angle
_geom_angle_publ_flag
O Cl O . 3_655 111.88(12) yes
O N O . 2 105.69(3) yes
O N O . 4 105.69(2) ?
O N O 2 4 117.33(5) yes

loop_
_geom_bond_atom_site_label_1
_geom_bond_atom_site_label_2
_geom_bond_site_symmetry_2
_geom_bond_distance
_geom_bond_publ_flag
Cl O 3_655 1.5759(14) ?
Cl O . 1.5759(14) yes
N O . 2.8438(9) ?
N O 2 2.8438(9) ?
N O 4 2.8438(9) ?
N H . 0.866(15) ?

loop_
_geom_hbond_atom_site_label_D
_geom_hbond_atom_site_label_H
_geom_hbond_atom_site_label_A
_geom_hbond_distance_DH
_geom_hbond_distance_HA
_geom_hbond_distance_DA
_geom_hbond_angle_DHA
N H O 0.866(15) 1.985(15) 2.8438(9) 171.2(18)
